data_7001986
loop_
_publ_author_name
'Binobaid, Abeer'
'Iglesias, Manuel'
'Beetstra, Dirk J.'
'Kariuki, Benson'
'Dervisi, Athanasia'
'Fallis, Ian A.'
'Cavell, Kingsley J.'

_publ_section_title
;
 Expanded ring and functionalised expanded ring N-heterocyclic carbenes
 as ligands in catalysis
;
_journal_issue 35
_journal_name_full 'Dalton Transactions'
_journal_page_first 7099
_journal_paper_doi 10.1039/b909834h
_journal_year 2009
_chemical_formula_moiety 'C20 H25 N2 O, Br1'
_chemical_formula_sum 'C20 H25 Br N2 O'
_chemical_formula_weight 389.33
_chemical_name_systematic
;
?
;
_space_group_IT_number 14
_symmetry_cell_setting monoclinic
_symmetry_space_group_name_Hall '-P 2yab'
_symmetry_space_group_name_H-M 'P 1 21/a 1'
_atom_sites_solution_hydrogens geom
_atom_sites_solution_primary direct
_atom_sites_solution_secondary difmap
_audit_creation_method SHELXL-97
_cell_angle_alpha 90.00
_cell_angle_beta 99.7060(10)
_cell_angle_gamma 90.00
_cell_formula_units_Z 4
_cell_length_a 8.11730(10)
_cell_length_b 16.0772(3)
_cell_length_c 14.2610(3)
_cell_measurement_reflns_used 3435
_cell_measurement_temperature 150(2)
_cell_measurement_theta_max 27.45
_cell_measurement_theta_min 2.92
_cell_volume 1834.47(6)
_computing_cell_refinement DENZO/SCALEPACK
_computing_data_collection 'cOLLECT,Nonius BV, 1997-2001'
_computing_data_reduction DENZO/SCALEPACK
_computing_structure_refinement SHELXL-97
_computing_structure_solution SHELXs-97
_diffrn_ambient_temperature 150(2)
_diffrn_measured_fraction_theta_full 0.998
_diffrn_measured_fraction_theta_max 0.998
_diffrn_radiation_monochromator graphite
_diffrn_radiation_source 'fine-focus sealed tube'
_diffrn_radiation_type MoK\a
_diffrn_radiation_wavelength 0.71073
_diffrn_reflns_av_R_equivalents 0.1035
_diffrn_reflns_av_sigmaI/netI 0.0519
_diffrn_reflns_limit_h_max 10
_diffrn_reflns_limit_h_min -10
_diffrn_reflns_limit_k_max 20
_diffrn_reflns_limit_k_min -20
_diffrn_reflns_limit_l_max 18
_diffrn_reflns_limit_l_min -18
_diffrn_reflns_number 29436
_diffrn_reflns_theta_full 27.45
_diffrn_reflns_theta_max 27.45
_diffrn_reflns_theta_min 2.92
_exptl_absorpt_coefficient_mu 2.250
_exptl_absorpt_correction_T_max 0.8063
_exptl_absorpt_correction_T_min 0.7290
_exptl_absorpt_correction_type empirical
_exptl_absorpt_process_details Denzo
_exptl_crystal_colour colourless
_exptl_crystal_density_diffrn 1.410
_exptl_crystal_density_method 'not measured'
_exptl_crystal_description block
_exptl_crystal_F_000 808
_exptl_crystal_size_max 0.15
_exptl_crystal_size_mid 0.10
_exptl_crystal_size_min 0.10
_refine_diff_density_max 0.316
_refine_diff_density_min -0.608
_refine_diff_density_rms 0.084
_refine_ls_extinction_method none
_refine_ls_goodness_of_fit_ref 1.045
_refine_ls_hydrogen_treatment constr
_refine_ls_matrix_type full
_refine_ls_number_parameters 221
_refine_ls_number_reflns 4195
_refine_ls_number_restraints 0
_refine_ls_restrained_S_all 1.045
_refine_ls_R_factor_all 0.0566
_refine_ls_R_factor_gt 0.0420
_refine_ls_shift/su_max 0.001
_refine_ls_shift/su_mean 0.000
_refine_ls_structure_factor_coef Fsqd
_refine_ls_weighting_details 'calc w=1/[\s^2^(Fo^2^)+(0.0312P)^2^+2.2513P] where P=(Fo^2^+2Fc^2^)/3'
_refine_ls_weighting_scheme calc
_refine_ls_wR_factor_gt 0.0927
_refine_ls_wR_factor_ref 0.0995
_reflns_number_gt 3435
_reflns_number_total 4195
_reflns_threshold_expression >2sigma(I)
_cod_data_source_file b909834h.txt
_cod_data_source_block kjc0737
_cod_depositor_comments
;
The following automatic conversions were performed:
'_symmetry_cell_setting' value 'Monoclinic' changed to 'monoclinic'
according to '/home/saulius/struct/CIF-dictionaries/cif_core.dic'
dictionary named 'cif_core.dic' version 2.4.1 from 2010-06-29.

Automatic conversion script
Id: cif_fix_enum 1527 2010-12-29 10:47:43Z saulius 
;
_cod_original_sg_symbol_H-M P21/a
_cod_database_code 7001986

loop_
_symmetry_equiv_pos_as_xyz
'x, y, z'
'-x+1/2, y+1/2, -z'
'-x, -y, -z'
'x-1/2, -y-1/2, z'

loop_
_atom_site_label
_atom_site_type_symbol
_atom_site_fract_x
_atom_site_fract_y
_atom_site_fract_z
_atom_site_U_iso_or_equiv
_atom_site_adp_type
_atom_site_occupancy
_atom_site_symmetry_multiplicity
_atom_site_calc_flag
_atom_site_refinement_flags
_atom_site_disorder_assembly
_atom_site_disorder_group
C1 C 0.7220(3) 0.02832(14) 0.28210(17) 0.0161(5) Uani 1 1 d . . .
H1 H 0.8011 -0.0109 0.3125 0.019 Uiso 1 1 calc R . .
C2 C 0.5938(3) 0.16497(16) 0.27938(19) 0.0237(6) Uani 1 1 d . . .
H2A H 0.6402 0.2207 0.2978 0.028 Uiso 1 1 calc R . .
H2B H 0.4839 0.1601 0.3003 0.028 Uiso 1 1 calc R . .
C3 C 0.5726(4) 0.15490(16) 0.1729(2) 0.0291(6) Uani 1 1 d . . .
H3A H 0.6801 0.1659 0.1511 0.035 Uiso 1 1 calc R . .
H3B H 0.4891 0.1953 0.1414 0.035 Uiso 1 1 calc R . .
C4 C 0.5148(3) 0.06706(16) 0.1462(2) 0.0254(6) Uani 1 1 d . . .
H4A H 0.4019 0.0580 0.1618 0.030 Uiso 1 1 calc R . .
H4B H 0.5092 0.0585 0.0770 0.030 Uiso 1 1 calc R . .
C5 C 0.8030(3) 0.11383(15) 0.41851(19) 0.0194(5) Uani 1 1 d . . .
C6 C 0.7938(3) 0.05735(15) 0.49282(18) 0.0193(5) Uani 1 1 d . . .
C7 C 0.8838(3) 0.07263(17) 0.58279(19) 0.0238(6) Uani 1 1 d . . .
H7 H 0.8778 0.0350 0.6334 0.029 Uiso 1 1 calc R . .
C8 C 0.9829(4) 0.14369(18) 0.5983(2) 0.0292(6) Uani 1 1 d . . .
H8 H 1.0448 0.1542 0.6599 0.035 Uiso 1 1 calc R . .
C9 C 0.9924(4) 0.19899(18) 0.5254(2) 0.0319(7) Uani 1 1 d . . .
H9 H 1.0604 0.2472 0.5370 0.038 Uiso 1 1 calc R . .
C10 C 0.9028(4) 0.18434(16) 0.4352(2) 0.0263(6) Uani 1 1 d . . .
H10 H 0.9096 0.2224 0.3850 0.032 Uiso 1 1 calc R . .
C11 C 0.6797(4) -0.06817(17) 0.5442(2) 0.0283(6) Uani 1 1 d . . .
H11A H 0.7904 -0.0906 0.5698 0.042 Uiso 1 1 calc R . .
H11B H 0.6050 -0.1138 0.5190 0.042 Uiso 1 1 calc R . .
H11C H 0.6340 -0.0397 0.5950 0.042 Uiso 1 1 calc R . .
C12 C 0.6446(3) -0.07605(14) 0.16367(17) 0.0157(5) Uani 1 1 d . . .
C13 C 0.7267(3) -0.08935(15) 0.08648(18) 0.0176(5) Uani 1 1 d . . .
C14 C 0.7306(3) -0.16968(15) 0.05123(19) 0.0202(5) Uani 1 1 d . . .
H14 H 0.7827 -0.1794 -0.0026 0.024 Uiso 1 1 calc R . .
C15 C 0.6601(3) -0.23675(15) 0.09280(19) 0.0210(5) Uani 1 1 d . . .
C16 C 0.5805(3) -0.22057(16) 0.16926(19) 0.0231(6) Uani 1 1 d . . .
H16 H 0.5329 -0.2657 0.1983 0.028 Uiso 1 1 calc R . .
C17 C 0.5674(3) -0.14081(16) 0.20543(18) 0.0194(5) Uani 1 1 d . . .
C18 C 0.8106(3) -0.01967(16) 0.0421(2) 0.0256(6) Uani 1 1 d . . .
H18A H 0.8642 -0.0418 -0.0093 0.038 Uiso 1 1 calc R . .
H18B H 0.8952 0.0062 0.0904 0.038 Uiso 1 1 calc R . .
H18C H 0.7270 0.0220 0.0162 0.038 Uiso 1 1 calc R . .
C19 C 0.6701(4) -0.32308(16) 0.0528(2) 0.0299(6) Uani 1 1 d . . .
H19A H 0.6322 -0.3637 0.0959 0.045 Uiso 1 1 calc R . .
H19B H 0.7860 -0.3353 0.0464 0.045 Uiso 1 1 calc R . .
H19C H 0.5987 -0.3264 -0.0097 0.045 Uiso 1 1 calc R . .
C20 C 0.4672(4) -0.12509(19) 0.2834(2) 0.0341(7) Uani 1 1 d . . .
H20A H 0.5432 -0.1145 0.3432 0.051 Uiso 1 1 calc R . .
H20B H 0.3983 -0.1739 0.2907 0.051 Uiso 1 1 calc R . .
H20C H 0.3949 -0.0766 0.2670 0.051 Uiso 1 1 calc R . .
N1 N 0.7085(3) 0.09984(12) 0.32599(15) 0.0176(4) Uani 1 1 d . . .
N2 N 0.6344(2) 0.00763(12) 0.19977(15) 0.0167(4) Uani 1 1 d . . .
O1 O 0.6936(2) -0.01009(11) 0.46920(13) 0.0229(4) Uani 1 1 d . . .
Br1 Br 1.10330(3) 0.110452(17) 0.22029(2) 0.02853(10) Uani 1 1 d . . .

loop_
_atom_site_aniso_label
_atom_site_aniso_U_11
_atom_site_aniso_U_22
_atom_site_aniso_U_33
_atom_site_aniso_U_23
_atom_site_aniso_U_13
_atom_site_aniso_U_12
C1 0.0181(11) 0.0158(11) 0.0149(12) 0.0004(9) 0.0038(10) 0.0010(9)
C2 0.0340(14) 0.0156(12) 0.0214(14) -0.0003(10) 0.0043(12) 0.0074(11)
C3 0.0474(17) 0.0193(14) 0.0198(15) 0.0035(11) 0.0028(13) 0.0117(12)
C4 0.0298(14) 0.0251(14) 0.0186(14) 0.0014(11) -0.0035(11) 0.0123(11)
C5 0.0216(12) 0.0185(12) 0.0186(13) -0.0039(10) 0.0050(10) 0.0022(10)
C6 0.0181(12) 0.0218(12) 0.0182(13) -0.0043(10) 0.0040(10) 0.0016(10)
C7 0.0247(13) 0.0299(14) 0.0167(13) -0.0014(11) 0.0036(11) 0.0057(11)
C8 0.0302(14) 0.0327(15) 0.0226(15) -0.0124(12) -0.0013(12) 0.0031(12)
C9 0.0366(16) 0.0265(14) 0.0321(17) -0.0123(12) 0.0043(13) -0.0072(12)
C10 0.0362(15) 0.0194(13) 0.0247(15) -0.0043(11) 0.0092(12) -0.0044(11)
C11 0.0352(15) 0.0290(14) 0.0203(14) 0.0086(12) 0.0036(12) -0.0027(12)
C12 0.0157(11) 0.0151(11) 0.0148(12) -0.0014(9) -0.0020(10) 0.0010(9)
C13 0.0161(11) 0.0189(12) 0.0170(13) -0.0006(10) 0.0004(10) -0.0001(9)
C14 0.0172(11) 0.0214(12) 0.0218(13) -0.0066(11) 0.0025(10) 0.0007(10)
C15 0.0189(12) 0.0175(12) 0.0239(14) -0.0036(10) -0.0046(10) 0.0022(10)
C16 0.0276(13) 0.0197(13) 0.0199(14) 0.0022(10) -0.0020(11) -0.0062(10)
C17 0.0215(12) 0.0230(12) 0.0127(12) -0.0007(10) -0.0003(10) -0.0048(10)
C18 0.0298(14) 0.0261(14) 0.0229(14) -0.0055(11) 0.0103(12) -0.0098(11)
C19 0.0293(14) 0.0186(13) 0.0394(18) -0.0080(12) -0.0016(13) 0.0009(11)
C20 0.0442(17) 0.0379(17) 0.0235(16) -0.0063(13) 0.0149(14) -0.0164(14)
N1 0.0239(11) 0.0155(10) 0.0138(11) 0.0009(8) 0.0041(9) 0.0022(8)
N2 0.0202(10) 0.0155(10) 0.0145(10) 0.0003(8) 0.0028(8) 0.0035(8)
O1 0.0281(9) 0.0230(9) 0.0166(9) 0.0047(7) 0.0006(8) -0.0049(7)
Br1 0.03006(16) 0.03348(17) 0.02140(16) -0.00280(12) 0.00247(11) -0.00013(12)

loop_
_atom_type_symbol
_atom_type_description
_atom_type_scat_dispersion_real
_atom_type_scat_dispersion_imag
_atom_type_scat_source
C C 0.0033 0.0016 'International Tables Vol C Tables 4.2.6.8 and 6.1.1.4'
H H 0.0000 0.0000 'International Tables Vol C Tables 4.2.6.8 and 6.1.1.4'
N N 0.0061 0.0033 'International Tables Vol C Tables 4.2.6.8 and 6.1.1.4'
O O 0.0106 0.0060 'International Tables Vol C Tables 4.2.6.8 and 6.1.1.4'
Br Br -0.2901 2.4595 'International Tables Vol C Tables 4.2.6.8 and 6.1.1.4'

loop_
_geom_angle_atom_site_label_1
_geom_angle_atom_site_label_2
_geom_angle_atom_site_label_3
_geom_angle
_geom_angle_site_symmetry_1
_geom_angle_site_symmetry_3
_geom_angle_publ_flag
N2 C1 N1 124.7(2) . . ?
N1 C2 C3 109.4(2) . . ?
C2 C3 C4 109.3(2) . . ?
N2 C4 C3 108.9(2) . . ?
C10 C5 C6 120.0(3) . . ?
C10 C5 N1 119.6(2) . . ?
C6 C5 N1 120.4(2) . . ?
O1 C6 C7 124.7(2) . . ?
O1 C6 C5 115.6(2) . . ?
C7 C6 C5 119.7(2) . . ?
C6 C7 C8 119.5(3) . . ?
C9 C8 C7 120.8(3) . . ?
C8 C9 C10 120.2(3) . . ?
C9 C10 C5 119.8(3) . . ?
C13 C12 C17 122.0(2) . . ?
C13 C12 N2 119.1(2) . . ?
C17 C12 N2 118.9(2) . . ?
C14 C13 C12 118.1(2) . . ?
C14 C13 C18 120.0(2) . . ?
C12 C13 C18 121.9(2) . . ?
C13 C14 C15 121.8(2) . . ?
C16 C15 C14 117.9(2) . . ?
C16 C15 C19 122.3(2) . . ?
C14 C15 C19 119.8(2) . . ?
C15 C16 C17 122.7(2) . . ?
C16 C17 C12 117.4(2) . . ?
C16 C17 C20 120.9(2) . . ?
C12 C17 C20 121.7(2) . . ?
C1 N1 C5 120.0(2) . . ?
C1 N1 C2 119.9(2) . . ?
C5 N1 C2 120.14(19) . . ?
C1 N2 C12 120.0(2) . . ?
C1 N2 C4 120.6(2) . . ?
C12 N2 C4 119.3(2) . . ?
C6 O1 C11 116.8(2) . . ?

loop_
_geom_bond_atom_site_label_1
_geom_bond_atom_site_label_2
_geom_bond_distance
_geom_bond_site_symmetry_2
_geom_bond_publ_flag
C1 N2 1.309(3) . ?
C1 N1 1.323(3) . ?
C2 N1 1.482(3) . ?
C2 C3 1.508(4) . ?
C3 C4 1.516(4) . ?
C4 N2 1.479(3) . ?
C5 C10 1.390(4) . ?
C5 C6 1.407(4) . ?
C5 N1 1.428(3) . ?
C6 O1 1.363(3) . ?
C6 C7 1.387(4) . ?
C7 C8 1.393(4) . ?
C8 C9 1.380(4) . ?
C9 C10 1.387(4) . ?
C11 O1 1.439(3) . ?
C12 C13 1.396(3) . ?
C12 C17 1.399(3) . ?
C12 N2 1.448(3) . ?
C13 C14 1.388(3) . ?
C13 C18 1.505(3) . ?
C14 C15 1.399(4) . ?
C15 C16 1.382(4) . ?
C15 C19 1.508(3) . ?
C16 C17 1.393(4) . ?
C17 C20 1.505(4) . ?

loop_
_cod_related_entry_id
_cod_related_entry_database
_cod_related_entry_code
1 ChemSpider 30652615
